data_4060525
loop_
_publ_author_name
'Liddle, Stephen T.'
'Arnold, Polly L.'

_publ_section_title
;
Synthesis of Heteroleptic Cerium(III) Anionic Amido-Tethered N-Heterocyclic 
Carbene Complexes
;
_journal_issue 11
_journal_name_full Organometallics
_journal_page_first 2597
_journal_page_last 2605
_journal_paper_doi 10.1021/om050061b
_journal_volume 24
_journal_year 2005
_chemical_formula_moiety 'C59 H108 Ce2 I2 N8 Si4'
_chemical_formula_sum 'C59 H108 Ce2 I2 N8 Si4'
_chemical_formula_weight 1575.93
_space_group_IT_number 15
_symmetry_cell_setting monoclinic
_symmetry_space_group_name_Hall '-C 2yc'
_symmetry_space_group_name_H-M 'C 1 2/c 1'
_atom_sites_solution_hydrogens geom
_atom_sites_solution_primary heavy
_atom_sites_solution_secondary difmap
_audit_creation_method 'enCIFer editing of SHELXL97 CIF output'
_cell_angle_alpha 90.00
_cell_angle_beta 104.499(4)
_cell_angle_gamma 90.00
_cell_formula_units_Z 4
_cell_length_a 24.287(4)
_cell_length_b 21.230(4)
_cell_length_c 14.748(2)
_cell_measurement_reflns_used 9550
_cell_measurement_temperature 150(2)
_cell_measurement_theta_max 27.19
_cell_measurement_theta_min 2.39
_cell_volume 7362(2)
_computing_cell_refinement 'Bruker SAINT version 6.36a (Bruker, 2000)'
_computing_data_collection 'Bruker SMART version 5.625 (Bruker, 2001)'
_computing_data_reduction 'Bruker SAINT; Bruker SHELXTL (Bruker, 2001)'
_computing_molecular_graphics 'Bruker SHELXTL'
_computing_publication_material 'enCIFer(Allen et al.,2004);PLATON(Spek,2003)'
_computing_structure_refinement 'SHELXL-97 (Sheldrick, 1997)'
_computing_structure_solution 'Bruker SHELXTL'
_diffrn_ambient_temperature 150(2)
_diffrn_measured_fraction_theta_full 0.998
_diffrn_measured_fraction_theta_max 0.998
_diffrn_measurement_device_type 'Bruker SMART 1000 CCD diffractometer'
_diffrn_measurement_method '\w rotation with narrow frames'
_diffrn_radiation_monochromator graphite
_diffrn_radiation_source 'normal-focus sealed tube'
_diffrn_radiation_type MoK\a
_diffrn_radiation_wavelength 0.71073
_diffrn_reflns_av_R_equivalents 0.0402
_diffrn_reflns_av_sigmaI/netI 0.0357
_diffrn_reflns_limit_h_max 28
_diffrn_reflns_limit_h_min -28
_diffrn_reflns_limit_k_max 25
_diffrn_reflns_limit_k_min -25
_diffrn_reflns_limit_l_max 17
_diffrn_reflns_limit_l_min -17
_diffrn_reflns_number 27212
_diffrn_reflns_theta_full 25.00
_diffrn_reflns_theta_max 25.00
_diffrn_reflns_theta_min 1.76
_diffrn_standards_decay_% 0
_diffrn_standards_interval_count .
_diffrn_standards_number 0
_exptl_absorpt_coefficient_mu 2.163
_exptl_absorpt_correction_T_max 0.5928
_exptl_absorpt_correction_T_min 0.4937
_exptl_absorpt_correction_type multi-scan
_exptl_absorpt_process_details '(SADABS; Bruker, 2001)'
_exptl_crystal_colour yellow
_exptl_crystal_density_diffrn 1.422
_exptl_crystal_density_method 'not measured'
_exptl_crystal_description block
_exptl_crystal_F_000 3184
_exptl_crystal_size_max 0.38
_exptl_crystal_size_mid 0.36
_exptl_crystal_size_min 0.27
_refine_diff_density_max 2.313
_refine_diff_density_min -2.321
_refine_diff_density_rms 0.159
_refine_ls_extinction_method none
_refine_ls_goodness_of_fit_ref 1.088
_refine_ls_hydrogen_treatment constr
_refine_ls_matrix_type full
_refine_ls_number_parameters 244
_refine_ls_number_reflns 6486
_refine_ls_number_restraints 198
_refine_ls_restrained_S_all 1.146
_refine_ls_R_factor_all 0.0663
_refine_ls_R_factor_gt 0.0587
_refine_ls_shift/su_max 0.000
_refine_ls_shift/su_mean 0.000
_refine_ls_structure_factor_coef Fsqd
_refine_ls_weighting_details 'calc w=1/[\s^2^(Fo^2^)+(0.0320P)^2^+199.9397P] where P=(Fo^2^+2Fc^2^)/3'
_refine_ls_weighting_scheme calc
_refine_ls_wR_factor_gt 0.1299
_refine_ls_wR_factor_ref 0.1330
_reflns_number_gt 5576
_reflns_number_total 6486
_reflns_threshold_expression I>2\s(I)
_cod_depositor_comments
;
The following automatic conversions were performed:
'_symmetry_cell_setting' value 'Monoclinic' changed to 'monoclinic'
according to '/home/saulius/struct/CIF-dictionaries/cif_core.dic'
dictionary named 'cif_core.dic' version 2.4.1 from 2010-06-29.

Automatic conversion script
Id: cif_fix_enum 1527 2010-12-29 10:47:43Z saulius 
;
_cod_original_sg_symbol_H-M 'C 2/c'
_cod_database_code 4060525

loop_
_symmetry_equiv_pos_as_xyz
'x, y, z'
'-x, y, -z+1/2'
'x+1/2, y+1/2, z'
'-x+1/2, y+1/2, -z+1/2'
'-x, -y, -z'
'x, -y, z-1/2'
'-x+1/2, -y+1/2, -z'
'x+1/2, -y+1/2, z-1/2'

loop_
_atom_site_label
_atom_site_type_symbol
_atom_site_fract_x
_atom_site_fract_y
_atom_site_fract_z
_atom_site_U_iso_or_equiv
_atom_site_adp_type
_atom_site_occupancy
_atom_site_symmetry_multiplicity
_atom_site_calc_flag
_atom_site_refinement_flags
_atom_site_disorder_assembly
_atom_site_disorder_group
Ce1 Ce 0.246124(19) 0.19529(2) 0.14826(3) 0.02266(13) Uani 1 1 d U . .
I1 I 0.24660(2) 0.15904(2) -0.06599(4) 0.02925(16) Uani 1 1 d U . .
N1 N 0.3357(3) 0.2071(3) 0.2361(6) 0.0415(6) Uani 1 1 d U . .
N2 N 0.3269(3) 0.0565(3) 0.2282(5) 0.0355(6) Uani 1 1 d U . .
N3 N 0.2441(3) 0.0183(3) 0.1780(5) 0.0366(6) Uani 1 1 d U . .
C1 C 0.2730(4) 0.0728(4) 0.1824(6) 0.0343(6) Uani 1 1 d U . .
C2 C 0.3314(4) -0.0058(4) 0.2535(6) 0.0365(7) Uani 1 1 d U . .
H2A H 0.3647 -0.0274 0.2864 0.044 Uiso 1 1 calc R . .
C3 C 0.2788(4) -0.0301(4) 0.2222(6) 0.0370(7) Uani 1 1 d U . .
H3A H 0.2677 -0.0724 0.2292 0.044 Uiso 1 1 calc R . .
C4 C 0.1822(4) 0.0070(4) 0.1313(7) 0.0394(7) Uani 1 1 d U . .
C5 C 0.1796(4) -0.0367(4) 0.0489(7) 0.0410(8) Uani 1 1 d U . .
H5A H 0.1975 -0.0770 0.0716 0.061 Uiso 1 1 calc R . .
H5B H 0.1998 -0.0174 0.0061 0.061 Uiso 1 1 calc R . .
H5C H 0.1398 -0.0438 0.0156 0.061 Uiso 1 1 calc R . .
C6 C 0.1530(4) -0.0210(4) 0.2026(7) 0.0406(8) Uani 1 1 d U . .
H6A H 0.1563 0.0083 0.2549 0.061 Uiso 1 1 calc R . .
H6B H 0.1712 -0.0611 0.2260 0.061 Uiso 1 1 calc R . .
H6C H 0.1127 -0.0284 0.1725 0.061 Uiso 1 1 calc R . .
C7 C 0.1534(4) 0.0695(4) 0.0940(7) 0.0394(9) Uani 1 1 d U . .
H7A H 0.1544 0.0981 0.1465 0.059 Uiso 1 1 calc R . .
H7B H 0.1138 0.0615 0.0604 0.059 Uiso 1 1 calc R . .
H7C H 0.1737 0.0886 0.0512 0.059 Uiso 1 1 calc R . .
C8 C 0.3769(4) 0.0971(4) 0.2525(7) 0.0367(6) Uani 1 1 d U . .
H8A H 0.4093 0.0748 0.2375 0.044 Uiso 1 1 calc R . .
H8B H 0.3868 0.1047 0.3209 0.044 Uiso 1 1 calc R . .
C9 C 0.3691(4) 0.1608(4) 0.2019(7) 0.0376(6) Uani 1 1 d U . .
H9A H 0.4072 0.1789 0.2060 0.045 Uiso 1 1 calc R . .
H9B H 0.3511 0.1532 0.1348 0.045 Uiso 1 1 calc R . .
C10 C 0.3697(4) 0.2524(4) 0.3042(7) 0.0466(8) Uani 1 1 d U . .
C11 C 0.3257(4) 0.2917(4) 0.3364(7) 0.0475(9) Uani 1 1 d U . .
H11A H 0.3040 0.2645 0.3685 0.071 Uiso 1 1 calc R . .
H11B H 0.2998 0.3113 0.2819 0.071 Uiso 1 1 calc R . .
H11C H 0.3450 0.3245 0.3794 0.071 Uiso 1 1 calc R . .
C12 C 0.4054(4) 0.2953(4) 0.2560(7) 0.0480(9) Uani 1 1 d U . .
H12A H 0.4339 0.2698 0.2360 0.072 Uiso 1 1 calc R . .
H12B H 0.4246 0.3276 0.3003 0.072 Uiso 1 1 calc R . .
H12C H 0.3804 0.3156 0.2013 0.072 Uiso 1 1 calc R . .
C13 C 0.4094(4) 0.2210(4) 0.3899(7) 0.0483(9) Uani 1 1 d U . .
H13A H 0.3869 0.1946 0.4218 0.072 Uiso 1 1 calc R . .
H13B H 0.4292 0.2535 0.4330 0.072 Uiso 1 1 calc R . .
H13C H 0.4373 0.1947 0.3695 0.072 Uiso 1 1 calc R . .
N4 N 0.1669(4) 0.2160(5) 0.2082(6) 0.0628(9) Uani 1 1 d U . .
Si1 Si 0.17199(16) 0.19725(19) 0.3220(2) 0.0659(9) Uani 1 1 d U . .
C14 C 0.1125(7) 0.1508(9) 0.3429(12) 0.114(4) Uani 1 1 d U . .
H14A H 0.1029 0.1659 0.3999 0.171 Uiso 1 1 calc R . .
H14B H 0.1234 0.1063 0.3504 0.171 Uiso 1 1 calc R . .
H14C H 0.0793 0.1555 0.2895 0.171 Uiso 1 1 calc R . .
C15 C 0.1765(8) 0.2683(8) 0.3981(10) 0.114(4) Uani 1 1 d U . .
H15A H 0.1535 0.2616 0.4432 0.172 Uiso 1 1 calc R . .
H15B H 0.1621 0.3050 0.3592 0.172 Uiso 1 1 calc R . .
H15C H 0.2162 0.2755 0.4318 0.172 Uiso 1 1 calc R . .
C16 C 0.2344(6) 0.1447(7) 0.3689(8) 0.080(4) Uani 1 1 d U . .
H16A H 0.2336 0.1299 0.4315 0.120 Uiso 1 1 calc R . .
H16B H 0.2697 0.1682 0.3727 0.120 Uiso 1 1 calc R . .
H16C H 0.2327 0.1085 0.3271 0.120 Uiso 1 1 calc R . .
Si2 Si 0.10826(10) 0.25195(12) 0.13732(17) 0.0317(5) Uani 1 1 d U . .
C17 C 0.0381(5) 0.2192(8) 0.1449(9) 0.086(3) Uani 1 1 d U . .
H17A H 0.0343 0.2232 0.2093 0.129 Uiso 1 1 calc R . .
H17B H 0.0358 0.1747 0.1269 0.129 Uiso 1 1 calc R . .
H17C H 0.0074 0.2426 0.1025 0.129 Uiso 1 1 calc R . .
C18 C 0.1069(6) 0.3374(5) 0.1635(8) 0.059(3) Uani 1 1 d U . .
H18A H 0.1062 0.3432 0.2291 0.089 Uiso 1 1 calc R . .
H18B H 0.0728 0.3565 0.1228 0.089 Uiso 1 1 calc R . .
H18C H 0.1408 0.3576 0.1524 0.089 Uiso 1 1 calc R . .
C19 C 0.1102(4) 0.2416(5) 0.0119(6) 0.0399(19) Uani 1 1 d U . .
H19A H 0.1461 0.2583 0.0029 0.060 Uiso 1 1 calc R . .
H19B H 0.0783 0.2643 -0.0287 0.060 Uiso 1 1 calc R . .
H19C H 0.1074 0.1967 -0.0041 0.060 Uiso 1 1 calc R . .

loop_
_atom_site_aniso_label
_atom_site_aniso_U_11
_atom_site_aniso_U_22
_atom_site_aniso_U_33
_atom_site_aniso_U_23
_atom_site_aniso_U_13
_atom_site_aniso_U_12
Ce1 0.0257(2) 0.0208(2) 0.0207(2) 0.00119(17) 0.00439(17) 0.00118(18)
I1 0.0375(3) 0.0260(3) 0.0256(3) 0.0016(2) 0.0105(2) 0.0005(2)
N1 0.0393(8) 0.0275(11) 0.0441(11) 0.0014(12) -0.0149(10) 0.0041(9)
N2 0.0328(11) 0.0262(9) 0.0409(12) 0.0082(10) -0.0029(11) 0.0039(8)
N3 0.0344(12) 0.0255(8) 0.0433(13) 0.0090(11) -0.0027(12) 0.0022(9)
C1 0.0327(11) 0.0253(8) 0.0392(12) 0.0100(10) -0.0017(12) 0.0033(8)
C2 0.0343(13) 0.0262(10) 0.0423(14) 0.0086(12) -0.0027(12) 0.0040(10)
C3 0.0351(13) 0.0259(9) 0.0434(14) 0.0090(12) -0.0026(13) 0.0029(10)
C4 0.0348(13) 0.0288(11) 0.0471(15) 0.0080(12) -0.0036(13) 0.0012(10)
C5 0.0364(16) 0.0300(14) 0.0485(17) 0.0064(14) -0.0046(14) 0.0013(13)
C6 0.0351(15) 0.0304(15) 0.0491(17) 0.0089(15) -0.0031(14) -0.0002(13)
C7 0.0342(15) 0.0291(14) 0.0473(18) 0.0080(14) -0.0040(15) 0.0015(12)
C8 0.0322(10) 0.0272(11) 0.0428(12) 0.0073(11) -0.0053(11) 0.0036(8)
C9 0.0309(7) 0.0272(11) 0.0450(11) 0.0069(11) -0.0088(9) 0.0029(9)
C10 0.0447(11) 0.0308(13) 0.0482(14) 0.0000(12) -0.0183(11) 0.0019(11)
C11 0.0474(14) 0.0309(16) 0.0481(17) -0.0023(14) -0.0181(14) 0.0026(13)
C12 0.0455(14) 0.0317(15) 0.0505(17) 0.0004(15) -0.0187(14) -0.0001(13)
C13 0.0466(15) 0.0322(16) 0.0490(16) 0.0001(15) -0.0198(13) 0.0018(14)
N4 0.0667(12) 0.091(2) 0.0428(13) 0.0364(16) 0.0364(12) 0.0528(16)
Si1 0.0732(14) 0.093(2) 0.0434(12) 0.0356(14) 0.0371(11) 0.0538(16)
C14 0.096(5) 0.153(7) 0.116(8) 0.085(6) 0.070(6) 0.050(4)
C15 0.141(8) 0.139(5) 0.063(4) 0.000(5) 0.024(7) 0.087(5)
C16 0.087(5) 0.109(9) 0.047(5) 0.036(6) 0.024(6) 0.064(6)
Si2 0.0270(9) 0.0420(13) 0.0282(10) 0.0004(9) 0.0109(9) 0.0011(9)
C17 0.0620(15) 0.151(10) 0.053(7) 0.011(8) 0.030(5) -0.049(5)
C18 0.084(8) 0.046(2) 0.046(5) -0.004(3) 0.014(6) 0.021(3)
C19 0.038(5) 0.054(5) 0.0323(14) -0.004(3) 0.017(2) -0.005(4)

loop_
_atom_type_symbol
_atom_type_description
_atom_type_scat_dispersion_real
_atom_type_scat_dispersion_imag
_atom_type_scat_source
C C 0.0033 0.0016 'International Tables Vol C Tables 4.2.6.8 and 6.1.1.4'
H H 0.0000 0.0000 'International Tables Vol C Tables 4.2.6.8 and 6.1.1.4'
N N 0.0061 0.0033 'International Tables Vol C Tables 4.2.6.8 and 6.1.1.4'
Si Si 0.0817 0.0704 'International Tables Vol C Tables 4.2.6.8 and 6.1.1.4'
I I -0.4742 1.8119 'International Tables Vol C Tables 4.2.6.8 and 6.1.1.4'
Ce Ce -0.2486 2.6331 'International Tables Vol C Tables 4.2.6.8 and 6.1.1.4'

loop_
_geom_angle_atom_site_label_1
_geom_angle_atom_site_label_2
_geom_angle_atom_site_label_3
_geom_angle
_geom_angle_site_symmetry_1
_geom_angle_site_symmetry_3
_geom_angle_publ_flag
N1 Ce1 N4 121.8(3) . . ?
N1 Ce1 C1 81.2(3) . . ?
N4 Ce1 C1 107.0(3) . . ?
N1 Ce1 C9 27.8(3) . . ?
N4 Ce1 C9 143.7(3) . . ?
C1 Ce1 C9 62.3(3) . . ?
N1 Ce1 I1 110.3(2) . . ?
N4 Ce1 I1 127.7(2) . . ?
C1 Ce1 I1 83.9(2) . . ?
C9 Ce1 I1 87.28(19) . . ?
N1 Ce1 I1 88.53(19) . 7 ?
N4 Ce1 I1 94.9(2) . 7 ?
C1 Ce1 I1 158.0(2) . 7 ?
C9 Ce1 I1 100.54(17) . 7 ?
I1 Ce1 I1 81.547(18) . 7 ?
Ce1 I1 Ce1 98.453(18) . 7 ?
C9 N1 C10 114.2(8) . . ?
C9 N1 Ce1 105.7(5) . . ?
C10 N1 Ce1 139.2(6) . . ?
C1 N2 C2 112.4(7) . . ?
C1 N2 C8 127.6(7) . . ?
C2 N2 C8 120.0(7) . . ?
C1 N3 C3 111.5(7) . . ?
C1 N3 C4 127.3(7) . . ?
C3 N3 C4 121.2(7) . . ?
N3 C1 N2 103.3(7) . . ?
N3 C1 Ce1 136.2(6) . . ?
N2 C1 Ce1 119.7(6) . . ?
C3 C2 N2 105.8(8) . . ?
C2 C3 N3 106.9(8) . . ?
N3 C4 C5 107.4(8) . . ?
N3 C4 C6 109.2(7) . . ?
C5 C4 C6 112.3(8) . . ?
N3 C4 C7 109.8(7) . . ?
C5 C4 C7 108.4(8) . . ?
C6 C4 C7 109.6(8) . . ?
N2 C8 C9 114.1(7) . . ?
N1 C9 C8 116.3(8) . . ?
N1 C9 Ce1 46.5(4) . . ?
C8 C9 Ce1 109.8(6) . . ?
N1 C10 C11 104.5(8) . . ?
N1 C10 C13 113.9(7) . . ?
C11 C10 C13 109.0(9) . . ?
N1 C10 C12 110.6(8) . . ?
C11 C10 C12 109.8(8) . . ?
C13 C10 C12 108.9(8) . . ?
Si1 N4 Si2 123.3(5) . . ?
Si1 N4 Ce1 117.6(4) . . ?
Si2 N4 Ce1 119.0(4) . . ?
N4 Si1 C14 115.2(7) . . ?
N4 Si1 C15 112.5(7) . . ?
C14 Si1 C15 105.2(9) . . ?
N4 Si1 C16 110.9(5) . . ?
C14 Si1 C16 102.5(7) . . ?
C15 Si1 C16 109.8(7) . . ?
N4 Si2 C18 111.3(6) . . ?
N4 Si2 C17 115.3(6) . . ?
C18 Si2 C17 106.6(7) . . ?
N4 Si2 C19 109.0(4) . . ?
C18 Si2 C19 109.0(5) . . ?
C17 Si2 C19 105.3(5) . . ?

loop_
_geom_bond_atom_site_label_1
_geom_bond_atom_site_label_2
_geom_bond_distance
_geom_bond_site_symmetry_2
_geom_bond_publ_flag
Ce1 N1 2.249(7) . ?
Ce1 N4 2.352(8) . ?
Ce1 C1 2.697(8) . ?
Ce1 C9 2.983(9) . ?
Ce1 I1 3.2551(8) . ?
Ce1 I1 3.3429(8) 7 ?
I1 Ce1 3.3429(8) 7 ?
N1 C9 1.445(12) . ?
N1 C10 1.483(11) . ?
N2 C1 1.361(11) . ?
N2 C2 1.371(11) . ?
N2 C8 1.459(11) . ?
N3 C1 1.346(11) . ?
N3 C3 1.384(11) . ?
N3 C4 1.508(11) . ?
C2 C3 1.347(13) . ?
C4 C5 1.518(13) . ?
C4 C6 1.528(14) . ?
C4 C7 1.536(12) . ?
C8 C9 1.534(11) . ?
C10 C11 1.523(15) . ?
C10 C13 1.537(12) . ?
C10 C12 1.548(15) . ?
N4 Si1 1.700(8) . ?
N4 Si2 1.719(9) . ?
Si1 C14 1.838(16) . ?
Si1 C15 1.866(16) . ?
Si1 C16 1.869(11) . ?
Si2 C18 1.857(11) . ?
Si2 C17 1.870(11) . ?
Si2 C19 1.876(9) . ?
